data_2003378
loop_
_publ_author_name
'Clegg, W.'
'Hunt, P. A.'
'Straughan, B. P.'

_publ_section_title
;
 Contrasting Structures of Two Adducts of Zinc Crotonate with
 Substituted Pyridines
;
_journal_issue 4
_journal_name_full 'Acta Crystallographica Section C'
_journal_page_first 613
_journal_page_last 617
_journal_paper_doi 10.1107/S0108270194011315
_journal_volume 51
_journal_year 1995
_chemical_formula_sum 'C15 H17 N O4 Zn'
_chemical_formula_weight 340.67
_chemical_name_systematic
;
 ?
;
_space_group_IT_number 14
_symmetry_cell_setting monoclinic
_symmetry_space_group_name_Hall '-P 2ybc'
_symmetry_space_group_name_H-M 'P 1 21/c 1'
_audit_creation_method SHELXL
_cell_angle_alpha 90.00
_cell_angle_beta 117.38(2)
_cell_angle_gamma 90.00
_cell_formula_units_Z 4
_cell_length_a 10.343(2)
_cell_length_b 18.329(3)
_cell_length_c 9.671(2)
_cell_measurement_reflns_used 32
_cell_measurement_temperature 295(2)
_cell_measurement_theta_max 12.5
_cell_measurement_theta_min 10
_cell_volume 1628.0(6)
_computing_cell_refinement DIF4
_computing_data_collection 'DIF4 (Stoe & Cie, 1988)'
_computing_data_reduction 'local programs'
_computing_molecular_graphics SHELXTL/PC
_computing_publication_material 'SHELXL93 and local programs'
_computing_structure_refinement 'SHELXL93 (Sheldrick, 1994)'
_computing_structure_solution 'SHELXTL/PC (Sheldrick, 1990)'
_diffrn_ambient_temperature 295(2)
_diffrn_measurement_device 'Stoe-Siemens diffractometer'
_diffrn_measurement_method '\w/\q scans with on-line profile fitting (Clegg)'
_diffrn_radiation_monochromator graphite
_diffrn_radiation_source 'fine-focus sealed tube'
_diffrn_radiation_type MoK\a
_diffrn_radiation_wavelength 0.71073
_diffrn_reflns_av_R_equivalents 0.0733
_diffrn_reflns_av_sigmaI/netI 0.0807
_diffrn_reflns_limit_h_max 12
_diffrn_reflns_limit_h_min -12
_diffrn_reflns_limit_k_max 21
_diffrn_reflns_limit_k_min -21
_diffrn_reflns_limit_l_max 11
_diffrn_reflns_limit_l_min -11
_diffrn_reflns_number 5582
_diffrn_reflns_theta_max 25.01
_diffrn_reflns_theta_min 2.22
_diffrn_standards_decay_% 54
_diffrn_standards_interval_time 60
_diffrn_standards_number 3
_exptl_absorpt_coefficient_mu 1.522
_exptl_absorpt_correction_T_max 0.986
_exptl_absorpt_correction_T_min 0.444
_exptl_absorpt_correction_type empirical
_exptl_crystal_colour colourless
_exptl_crystal_density_diffrn 1.390
_exptl_crystal_description plate
_exptl_crystal_F_000 704
_exptl_crystal_size_max 0.60
_exptl_crystal_size_mid 0.35
_exptl_crystal_size_min 0.02
_refine_diff_density_max .411
_refine_diff_density_min -.266
_refine_ls_extinction_method none
_refine_ls_goodness_of_fit_all 1.078
_refine_ls_goodness_of_fit_obs 1.066
_refine_ls_matrix_type full
_refine_ls_number_parameters 209
_refine_ls_number_reflns 2693
_refine_ls_number_restraints 51
_refine_ls_restrained_S_all 1.091
_refine_ls_restrained_S_obs 1.066
_refine_ls_R_factor_all 0.0899
_refine_ls_R_factor_obs 0.0396
_refine_ls_shift/esd_max 0.003
_refine_ls_shift/esd_mean 0.000
_refine_ls_structure_factor_coef Fsqd
_refine_ls_weighting_scheme
; calc w = 1/[\s^2^(F~o~^2^) + (0.0171P)^2^ + 0.5381P]
where P = (F~o~^2^ + 2F~c~^2^)/3
;
_refine_ls_wR_factor_all 0.1129
_refine_ls_wR_factor_obs 0.0851
_reflns_number_observed 1685
_reflns_number_total 2698
_reflns_observed_criterion >2sigma(I)
_cod_data_source_file mu1144.cif
_cod_data_source_block zncrotvp
_cod_original_cell_volume 1628.0(5)
_cod_original_sg_symbol_H-M 'P 21/c'
_cod_database_code 2003378
_cod_database_fobs_code 2003378

loop_
_symmetry_equiv_pos_as_xyz
'x, y, z'
'-x, y+1/2, -z+1/2'
'-x, -y, -z'
'x, -y-1/2, z-1/2'

loop_
_atom_site_aniso_label
_atom_site_aniso_U_11
_atom_site_aniso_U_12
_atom_site_aniso_U_13
_atom_site_aniso_U_22
_atom_site_aniso_U_23
_atom_site_aniso_U_33
Zn 0.0523(4) -0.0032(3) 0.0243(3) 0.0767(4) -0.0009(3) 0.0402(3)
O11 0.143(6) 0.016(4) 0.077(5) 0.104(4) -0.002(4) 0.145(5)
O12 0.103(4) -0.003(3) 0.040(3) 0.082(3) -0.008(3) 0.106(3)
C11 0.116(6) -0.011(4) 0.065(4) 0.074(4) -0.009(4) 0.079(4)
C12A 0.105(9) -0.017(7) 0.077(8) 0.067(7) -0.012(7) 0.107(9)
C13A 0.096(10) 0.007(8) 0.033(8) 0.095(9) -0.014(8) 0.109(12)
C14 0.131(7) -0.049(5) 0.070(7) 0.114(5) -0.069(6) 0.190(9)
C12B 0.100(14) 0.013(11) 0.053(12) 0.088(9) -0.011(10) 0.096(13)
C13B 0.097(13) 0.002(10) 0.073(11) 0.086(8) -0.006(11) 0.131(14)
O21 0.058(2) -0.003(2) 0.028(2) 0.097(2) -0.0052(15) 0.0353(14)
O22 0.050(2) 0.001(2) 0.024(2) 0.101(3) 0.001(2) 0.0369(14)
C21 0.054(3) -0.005(2) 0.028(3) 0.056(3) 0.002(2) 0.041(2)
C22 0.058(3) 0.007(3) 0.029(2) 0.083(3) 0.006(2) 0.041(2)
C23 0.061(4) -0.003(3) 0.033(3) 0.129(5) 0.002(3) 0.054(3)
C24 0.058(4) 0.020(5) 0.037(4) 0.198(7) 0.013(5) 0.094(4)
N3 0.063(3) -0.006(2) 0.033(2) 0.069(2) -0.008(2) 0.049(2)
C31 0.068(4) 0.011(3) 0.028(3) 0.078(4) -0.009(3) 0.053(3)
C32 0.079(4) 0.018(3) 0.033(3) 0.082(4) 0.005(3) 0.061(3)
C33 0.073(4) -0.002(3) 0.052(4) 0.064(3) -0.004(3) 0.090(4)
C34 0.091(5) -0.008(3) 0.043(4) 0.071(4) -0.020(3) 0.072(4)
C35 0.078(4) -0.006(3) 0.031(3) 0.086(4) -0.010(3) 0.053(3)
C36 0.110(6) 0.011(4) 0.061(5) 0.063(4) 0.002(4) 0.116(5)
C37 0.142(7) 0.013(4) 0.071(6) 0.073(4) 0.018(4) 0.141(7)

loop_
_atom_site_label
_atom_site_occupancy
_atom_site_fract_x
_atom_site_fract_y
_atom_site_fract_z
_atom_site_U_iso_or_equiv
_atom_site_thermal_displace_type
_atom_site_calc_flag
_atom_site_refinement_flags
_atom_site_disorder_group
_atom_site_type_symbol
Zn 1 0.48651(6) 0.26342(3) 0.38405(6) 0.0552(2) Uani d . . Zn
O11 1 0.4899(7) 0.3914(3) 0.3787(7) 0.126(2) Uani d . . O
O12 1 0.6672(5) 0.3235(3) 0.5121(5) 0.1002(13) Uani d . . O
C11 1 0.6183(9) 0.3845(4) 0.4779(8) 0.082(2) Uani d DU . C
C12A 0.59(2) 0.6766(14) 0.4585(6) 0.5320(17) 0.082(4) Uani d PDU 1 C
H12A 0.59(2) 0.6165(14) 0.4987(6) 0.4883(17) 0.098 Uiso calc PR 1 H
C13A 0.59(2) 0.8033(15) 0.4684(8) 0.6338(17) 0.106(4) Uani d PDU 1 C
H13A 0.59(2) 0.8636(15) 0.4286(8) 0.6801(17) 0.127 Uiso calc PR 1 H
C14 1 0.8632(9) 0.5486(4) 0.6856(10) 0.147(3) Uani d DU . C
H14A 0.59(2) 0.9464(9) 0.5563(4) 0.6683(10) 0.220 Uiso calc PR 1 H
H14B 0.59(2) 0.8909(9) 0.5548(4) 0.7942(10) 0.220 Uiso calc PR 1 H
H14C 0.59(2) 0.7886(9) 0.5832(4) 0.6258(10) 0.220 Uiso calc PR 1 H
C12B 0.41(2) 0.7501(22) 0.4349(9) 0.5701(26) 0.091(5) Uani d PDU 2 C
H12B 0.41(2) 0.8420(22) 0.4147(9) 0.6276(26) 0.110 Uiso calc PR 2 H
C13B 0.41(2) 0.7347(20) 0.5024(8) 0.5682(24) 0.097(5) Uani d PDU 2 C
H13B 0.41(2) 0.6481(20) 0.5243(8) 0.4980(24) 0.116 Uiso calc PR 2 H
H14D 0.41(2) 0.8356(4) 0.5991(2) 0.6739(3) 0.220 Uiso calc PR 2 H
H14E 0.41(2) 0.9457(4) 0.5424(2) 0.6663(3) 0.220 Uiso calc PR 2 H
H14F 0.41(2) 0.8882(4) 0.5330(2) 0.7897(3) 0.220 Uiso calc PR 2 H
O21 1 0.3069(4) 0.2457(2) -0.0946(3) 0.0611(9) Uani d . . O
O22 1 0.4296(4) 0.2519(2) 0.1585(3) 0.0609(9) Uani d . . O
C21 1 0.3122(5) 0.2553(2) 0.0369(5) 0.0482(11) Uani d . . C
C22 1 0.1755(5) 0.2709(3) 0.0433(5) 0.0578(12) Uani d . . C
H22 1 0.1824(5) 0.2837(3) 0.1395(5) 0.069 Uiso calc R . H
C23 1 0.0478(6) 0.2683(3) -0.0727(6) 0.079(2) Uani d . . C
H23 1 0.0414(6) 0.2545(3) -0.1681(6) 0.095 Uiso calc R . H
C24 1 -0.0928(7) 0.2856(4) -0.0689(8) 0.116(2) Uani d . . C
H24A 1 -0.1484(7) 0.2416(4) -0.0850(8) 0.173 Uiso calc R . H
H24B 1 -0.1475(7) 0.3200(4) -0.1497(8) 0.173 Uiso calc R . H
H24C 1 -0.0720(7) 0.3062(4) 0.0304(8) 0.173 Uiso calc R . H
N3 1 0.5807(4) 0.1617(2) 0.4502(4) 0.0574(10) Uani d . . N
C31 1 0.6503(6) 0.1443(3) 0.6016(5) 0.0664(13) Uani d . . C
H31 1 0.6602(6) 0.1801(3) 0.6739(5) 0.080 Uiso calc R . H
C32 1 0.7078(6) 0.0766(3) 0.6555(6) 0.0738(15) Uani d . . C
H32 1 0.7561(6) 0.0674(3) 0.7620(6) 0.089 Uiso calc R . H
C33 1 0.6928(6) 0.0217(3) 0.5488(7) 0.0701(15) Uani d . . C
C34 1 0.6249(6) 0.0400(3) 0.3946(6) 0.076(2) Uani d . . C
H34 1 0.6155(6) 0.0055(3) 0.3199(6) 0.091 Uiso calc R . H
C35 1 0.5703(6) 0.1094(3) 0.3496(6) 0.0723(15) Uani d . . C
H35 1 0.5240(6) 0.1203(3) 0.2438(6) 0.087 Uiso calc R . H
C36 1 0.7478(8) -0.0526(3) 0.5990(8) 0.093(2) Uani d . . C
H36 1 0.7392(8) -0.0847(3) 0.5208(8) 0.112 Uiso calc R . H
C37 1 0.8067(8) -0.0785(4) 0.7391(9) 0.116(3) Uani d . . C
H37A 1 0.8181(8) -0.0488(4) 0.8220(9) 0.139 Uiso calc R . H
H37B 1 0.8376(8) -0.1268(4) 0.7569(9) 0.139 Uiso calc R . H

loop_
_atom_type_symbol
_atom_type_description
_atom_type_scat_source
_atom_type_scat_dispersion_real
_atom_type_scat_dispersion_imag
C C 'International Tables Vol C Tables 4.2.6.8 and 6.1.1.4' .0033 .0016
H H 'International Tables Vol C Tables 4.2.6.8 and 6.1.1.4' .0000 .0000
N N 'International Tables Vol C Tables 4.2.6.8 and 6.1.1.4' .0061 .0033
O O 'International Tables Vol C Tables 4.2.6.8 and 6.1.1.4' .0106 .0060
Zn Zn 'International Tables Vol C Tables 4.2.6.8 and 6.1.1.4' .2839 1.43

loop_
_geom_angle_atom_site_label_1
_geom_angle_atom_site_label_2
_geom_angle_atom_site_label_3
_geom_angle_site_symmetry_1
_geom_angle_site_symmetry_3
_geom_angle
_geom_angle_publ_flag
O21 Zn O22 4_566 . 106.74(12) y
O21 Zn O12 4_566 . 129.14(15) y
O22 Zn O12 . . 116.8(2) y
O21 Zn N3 4_566 . 102.96(13) y
O22 Zn N3 . . 95.93(13) y
O12 Zn N3 . . 97.5(2) y
O21 Zn O11 4_566 . 96.4(2) y
O22 Zn O11 . . 94.7(2) y
O12 Zn O11 . . 56.7(2) y
N3 Zn O11 . . 154.1(2) y
C11 O11 Zn . . 84.4(4) ?
C11 O12 Zn . . 100.6(5) ?
O12 C11 O11 . . 118.2(7) ?
O12 C11 C12A . . 134.5(9) ?
O11 C11 C12A . . 107.4(8) ?
O12 C11 C12B . . 104.4(10) ?
O11 C11 C12B . . 137.2(10) ?
C13A C12A C11 . . 121.7(14) ?
C12A C13A C14 . . 120.3(14) ?
C13B C12B C11 . . 120.8(19) ?
C12B C13B C14 . . 118.2(19) ?
C21 O21 Zn . 4_565 120.8(3) ?
C21 O22 Zn . . 134.3(2) ?
O22 C21 O21 . . 121.2(4) ?
O22 C21 C22 . . 120.6(3) ?
O21 C21 C22 . . 118.2(4) ?
C23 C22 C21 . . 125.4(4) ?
C22 C23 C24 . . 126.1(5) ?
C35 N3 C31 . . 116.7(4) ?
C35 N3 Zn . . 123.7(3) ?
C31 N3 Zn . . 119.5(3) ?
N3 C31 C32 . . 123.5(4) ?
C31 C32 C33 . . 119.3(5) ?
C34 C33 C32 . . 117.1(5) ?
C34 C33 C36 . . 120.9(5) ?
C32 C33 C36 . . 121.9(5) ?
C33 C34 C35 . . 120.1(5) ?
N3 C35 C34 . . 123.3(5) ?
C37 C36 C33 . . 127.6(6) ?

loop_
_geom_bond_atom_site_label_1
_geom_bond_atom_site_label_2
_geom_bond_site_symmetry_2
_geom_bond_distance
_geom_bond_publ_flag
Zn O21 4_566 1.968(3) y
Zn O22 . 1.992(3) y
Zn O12 . 2.028(5) y
Zn N3 . 2.065(4) y
Zn O11 . 2.347(5) y
O11 C11 . 1.236(8) ?
O12 C11 . 1.208(7) ?
C11 C12A . 1.479(12) ?
C11 C12B . 1.55(2) ?
C12A C13A . 1.24(2) ?
C13A C14 . 1.584(14) ?
C12B C13B . 1.25(2) ?
C13B C14 . 1.54(2) ?
O21 C21 . 1.260(4) ?
O21 Zn 4_565 1.968(3) ?
O22 C21 . 1.244(5) ?
C21 C22 . 1.472(6) ?
C22 C23 . 1.281(7) ?
C23 C24 . 1.505(7) ?
N3 C35 . 1.334(6) ?
N3 C31 . 1.339(6) ?
C31 C32 . 1.371(7) ?
C32 C33 . 1.399(7) ?
C33 C34 . 1.366(7) ?
C33 C36 . 1.469(8) ?
C34 C35 . 1.379(7) ?
C36 C37 . 1.294(9) ?
